data_4121250
loop_
_publ_author_name
'Burgert Blom'
'Gengwen Tan'
'Stephan Enthaler'
'Shigeyoshi Inoue'
'Jan Dirk Epping'
'Matthias Driess'

_publ_contact_author_address
;Technische Universitaet Berlin
Institute of Chemistry: Metalorganics and Inorganic Materials 
Sekretariat C2  Strasse des 17. Juni 135
10623 Berlin Germany
;
_publ_contact_author_email matthias.driess@tu-berlin.de
_publ_contact_author_fax +49(0)30-314-29732
_publ_contact_author_name 'Matthias Driess'
_publ_contact_author_phone +49(0)30-314-29731
_publ_section_title
;
 Bis-N-Heterocyclic Carbene (NHC) Stabilized \h6-Arene Iron(0) Complexes:
 Synthesis, Structure, Reactivity, and Catalytic Activity
;
_journal_name_full 'Journal of the American Chemical Society'
_journal_page_first 18108
_journal_page_last 18120
_journal_paper_doi 10.1021/ja410234x
_journal_volume 135
_journal_year 2013
_chemical_formula_sum 'C42 H58 Fe N4 O'
_chemical_formula_weight 690.77
_chemical_name_systematic
; 
 ? 
;
_space_group_IT_number 14
_symmetry_cell_setting monoclinic
_symmetry_space_group_name_Hall '-P 2ybc'
_symmetry_space_group_name_H-M 'P 1 21/c 1'
_atom_sites_solution_hydrogens geom
_atom_sites_solution_primary direct
_atom_sites_solution_secondary difmap
_audit_creation_method
;
CrysAlisPro, Agilent Technologies,
Version 1.171.36.28 (release 01-02-2013 CrysAlis171 .NET)
(compiled Feb  1 2013,16:14:44)
;
_cell_angle_alpha 90.00
_cell_angle_beta 101.1480(10)
_cell_angle_gamma 90.00
_cell_formula_units_Z 4
_cell_length_a 15.22060(10)
_cell_length_b 10.75700(10)
_cell_length_c 24.1245(2)
_cell_measurement_reflns_used 18228
_cell_measurement_temperature 150(2)
_cell_measurement_theta_max 73.7240
_cell_measurement_theta_min 3.7420
_cell_volume 3875.33(6)
_computing_cell_refinement
;
CrysAlisPro, Agilent Technologies,
Version 1.171.36.28 (release 01-02-2013 CrysAlis171 .NET)
(compiled Feb  1 2013,16:14:44)
;
_computing_data_collection
;
CrysAlisPro, Agilent Technologies,
Version 1.171.36.28 (release 01-02-2013 CrysAlis171 .NET)
(compiled Feb  1 2013,16:14:44)
;
_computing_data_reduction
;
CrysAlisPro, Agilent Technologies,
Version 1.171.36.28 (release 01-02-2013 CrysAlis171 .NET)
(compiled Feb  1 2013,16:14:44)
;
_computing_molecular_graphics 'Bruker SHELXTL'
_computing_publication_material 'Bruker SHELXTL'
_computing_structure_refinement 'SHELXL-97 (Sheldrick, 1997)'
_computing_structure_solution 'SHELXS-97 (Sheldrick, 1990)'
_diffrn_ambient_temperature 150(2)
_diffrn_detector_area_resol_mean 5.2717
_diffrn_measured_fraction_theta_full 0.999
_diffrn_measured_fraction_theta_max 0.999
_diffrn_measurement_device_type 'SuperNova, Single source at offset, Atlas'
_diffrn_measurement_method \w
_diffrn_radiation_monochromator mirror
_diffrn_radiation_source 'SuperNova (Cu) x-ray Source'
_diffrn_radiation_type CuK\a
_diffrn_radiation_wavelength 1.54178
_diffrn_reflns_av_R_equivalents 0.0374
_diffrn_reflns_av_sigmaI/netI 0.0287
_diffrn_reflns_limit_h_max 17
_diffrn_reflns_limit_h_min -18
_diffrn_reflns_limit_k_max 12
_diffrn_reflns_limit_k_min -12
_diffrn_reflns_limit_l_max 25
_diffrn_reflns_limit_l_min -28
_diffrn_reflns_number 24315
_diffrn_reflns_theta_full 67.50
_diffrn_reflns_theta_max 67.50
_diffrn_reflns_theta_min 2.96
_diffrn_standards_number 27085
_exptl_absorpt_coefficient_mu 3.387
_exptl_absorpt_correction_T_max 0.7436
_exptl_absorpt_correction_T_min 0.2933
_exptl_absorpt_correction_type multi-scan
_exptl_absorpt_process_details
;
CrysAlisPro, Agilent Technologies,
Version 1.171.36.28 (release 01-02-2013 CrysAlis171 .NET)
(compiled Feb  1 2013,16:14:44)
empirical absorption correction using spherical harmonics,
 implemented in SCALE3 ABSPACK scaling algorithm.
;
_exptl_crystal_colour 'dark red'
_exptl_crystal_density_diffrn 1.184
_exptl_crystal_description rhomb
_exptl_crystal_F_000 1488
_exptl_crystal_size_max 0.48
_exptl_crystal_size_mid 0.20
_exptl_crystal_size_min 0.09
_refine_diff_density_max 0.440
_refine_diff_density_min -0.464
_refine_diff_density_rms 0.048
_refine_ls_extinction_method none
_refine_ls_goodness_of_fit_ref 1.052
_refine_ls_hydrogen_treatment constr
_refine_ls_matrix_type full
_refine_ls_number_parameters 444
_refine_ls_number_reflns 6983
_refine_ls_number_restraints 0
_refine_ls_restrained_S_all 1.052
_refine_ls_R_factor_all 0.0464
_refine_ls_R_factor_gt 0.0395
_refine_ls_shift/su_max 0.003
_refine_ls_shift/su_mean 0.000
_refine_ls_structure_factor_coef Fsqd
_refine_ls_weighting_details 'calc w=1/[\s^2^(Fo^2^)+(0.0485P)^2^+2.5832P] where P=(Fo^2^+2Fc^2^)/3'
_refine_ls_weighting_scheme calc
_refine_ls_wR_factor_gt 0.0968
_refine_ls_wR_factor_ref 0.1021
_reflns_number_gt 6201
_reflns_number_total 6983
_reflns_threshold_expression >2sigma(I)
_cod_data_source_file ja410234x_si_002_2.cif
_cod_data_source_block compound3
_cod_original_cell_volume 3875.33(5)
_cod_database_code 4121250

loop_
_symmetry_equiv_pos_as_xyz
'x, y, z'
'-x, y+1/2, -z+1/2'
'-x, -y, -z'
'x, -y-1/2, z-1/2'

loop_
_atom_site_label
_atom_site_type_symbol
_atom_site_fract_x
_atom_site_fract_y
_atom_site_fract_z
_atom_site_U_iso_or_equiv
_atom_site_adp_type
_atom_site_occupancy
_atom_site_symmetry_multiplicity
_atom_site_calc_flag
_atom_site_refinement_flags
Fe1 Fe 0.275334(19) 0.83684(3) 0.615835(11) 0.01673(9) Uani 1 1 d .
N1 N 0.44222(10) 0.74105(15) 0.57383(6) 0.0182(3) Uani 1 1 d .
N2 N 0.32412(10) 0.75582(15) 0.50986(6) 0.0180(3) Uani 1 1 d .
N3 N 0.17148(10) 0.73562(15) 0.51060(6) 0.0194(3) Uani 1 1 d .
N4 N 0.09457(10) 0.70339(15) 0.57481(6) 0.0186(3) Uani 1 1 d .
O1 O 0.22058(12) 0.54866(16) 0.39805(7) 0.0411(4) Uani 1 1 d .
C1 C 0.46305(13) 0.69747(19) 0.52347(8) 0.0232(4) Uani 1 1 d .
H1 H 0.5195 0.6670 0.5184 0.028 Uiso 1 1 calc R
C2 C 0.38911(13) 0.70640(19) 0.48377(8) 0.0214(4) Uani 1 1 d .
H2 H 0.3825 0.6833 0.4452 0.026 Uiso 1 1 calc R
C3 C 0.35230(12) 0.77767(17) 0.56724(7) 0.0173(4) Uani 1 1 d .
C4 C 0.23586(12) 0.79253(19) 0.48221(8) 0.0206(4) Uani 1 1 d .
H4A H 0.2249 0.7660 0.4422 0.025 Uiso 1 1 calc R
H4B H 0.2302 0.8841 0.4833 0.025 Uiso 1 1 calc R
C5 C 0.09629(13) 0.67118(18) 0.48479(8) 0.0228(4) Uani 1 1 d .
H5 H 0.0819 0.6456 0.4464 0.027 Uiso 1 1 calc R
C6 C 0.04791(13) 0.65195(19) 0.52455(8) 0.0229(4) Uani 1 1 d .
H6 H -0.0082 0.6107 0.5196 0.028 Uiso 1 1 calc R
C7 C 0.17561(12) 0.75785(17) 0.56774(8) 0.0181(4) Uani 1 1 d .
C8 C 0.50956(12) 0.73391(18) 0.62461(7) 0.0185(4) Uani 1 1 d .
C9 C 0.57508(13) 0.82773(18) 0.63506(8) 0.0221(4) Uani 1 1 d .
C10 C 0.64574(14) 0.8114(2) 0.68080(9) 0.0294(5) Uani 1 1 d .
H10 H 0.6914 0.8727 0.6886 0.035 Uiso 1 1 calc R
C11 C 0.65047(15) 0.7077(2) 0.71497(9) 0.0308(5) Uani 1 1 d .
H11 H 0.6992 0.6983 0.7459 0.037 Uiso 1 1 calc R
C12 C 0.58456(15) 0.6173(2) 0.70434(8) 0.0281(5) Uani 1 1 d .
H12 H 0.5879 0.5470 0.7285 0.034 Uiso 1 1 calc R
C13 C 0.51333(13) 0.62836(18) 0.65857(8) 0.0212(4) Uani 1 1 d .
C14 C 0.57075(14) 0.94271(19) 0.59797(9) 0.0272(4) Uani 1 1 d .
H14 H 0.5073 0.9522 0.5776 0.033 Uiso 1 1 calc R
C15 C 0.59648(17) 1.0617(2) 0.63209(11) 0.0397(6) Uani 1 1 d .
H15A H 0.5641 1.0653 0.6635 0.060 Uiso 1 1 calc R
H15B H 0.5807 1.1342 0.6076 0.060 Uiso 1 1 calc R
H15C H 0.6611 1.0618 0.6471 0.060 Uiso 1 1 calc R
C16 C 0.62909(18) 0.9282(2) 0.55329(12) 0.0454(6) Uani 1 1 d .
H16A H 0.6916 0.9156 0.5720 0.068 Uiso 1 1 calc R
H16B H 0.6245 1.0034 0.5300 0.068 Uiso 1 1 calc R
H16C H 0.6085 0.8563 0.5293 0.068 Uiso 1 1 calc R
C17 C 0.44504(15) 0.52436(19) 0.64434(9) 0.0274(4) Uani 1 1 d .
H17 H 0.3911 0.5592 0.6187 0.033 Uiso 1 1 calc R
C18 C 0.4835(2) 0.4221(2) 0.61228(12) 0.0461(6) Uani 1 1 d .
H18A H 0.5037 0.4582 0.5796 0.069 Uiso 1 1 calc R
H18B H 0.4373 0.3596 0.5994 0.069 Uiso 1 1 calc R
H18C H 0.5344 0.3829 0.6373 0.069 Uiso 1 1 calc R
C19 C 0.41503(18) 0.4713(2) 0.69632(11) 0.0432(6) Uani 1 1 d .
H19A H 0.4657 0.4299 0.7205 0.065 Uiso 1 1 calc R
H19B H 0.3667 0.4111 0.6844 0.065 Uiso 1 1 calc R
H19C H 0.3934 0.5389 0.7174 0.065 Uiso 1 1 calc R
C20 C 0.05145(12) 0.70794(19) 0.62262(8) 0.0208(4) Uani 1 1 d .
C21 C 0.06911(13) 0.61551(19) 0.66377(8) 0.0239(4) Uani 1 1 d .
C22 C 0.01909(15) 0.6161(2) 0.70640(9) 0.0334(5) Uani 1 1 d .
H22 H 0.0296 0.5542 0.7350 0.040 Uiso 1 1 calc R
C23 C -0.04580(16) 0.7059(2) 0.70762(10) 0.0388(6) Uani 1 1 d .
H23 H -0.0799 0.7042 0.7367 0.047 Uiso 1 1 calc R
C24 C -0.06120(15) 0.7974(2) 0.66707(10) 0.0356(5) Uani 1 1 d .
H24 H -0.1057 0.8586 0.6686 0.043 Uiso 1 1 calc R
C25 C -0.01258(13) 0.8017(2) 0.62372(9) 0.0259(4) Uani 1 1 d .
C26 C -0.02706(15) 0.9056(2) 0.58002(10) 0.0335(5) Uani 1 1 d .
H26 H 0.0272 0.9090 0.5624 0.040 Uiso 1 1 calc R
C27 C -0.03661(18) 1.0327(2) 0.60688(13) 0.0485(7) Uani 1 1 d .
H27A H -0.0936 1.0362 0.6200 0.073 Uiso 1 1 calc R
H27B H -0.0352 1.0982 0.5788 0.073 Uiso 1 1 calc R
H27C H 0.0129 1.0449 0.6390 0.073 Uiso 1 1 calc R
C28 C -0.10814(17) 0.8806(3) 0.53269(11) 0.0456(6) Uani 1 1 d .
H28A H -0.0990 0.8027 0.5135 0.068 Uiso 1 1 calc R
H28B H -0.1150 0.9492 0.5054 0.068 Uiso 1 1 calc R
H28C H -0.1623 0.8740 0.5489 0.068 Uiso 1 1 calc R
C29 C 0.14030(13) 0.51710(19) 0.66162(8) 0.0257(4) Uani 1 1 d .
H29 H 0.1893 0.5572 0.6457 0.031 Uiso 1 1 calc R
C30 C 0.10364(18) 0.4092(2) 0.62267(11) 0.0437(6) Uani 1 1 d .
H30A H 0.0535 0.3703 0.6362 0.066 Uiso 1 1 calc R
H30B H 0.1510 0.3475 0.6226 0.066 Uiso 1 1 calc R
H30C H 0.0829 0.4404 0.5842 0.066 Uiso 1 1 calc R
C31 C 0.18177(16) 0.4658(2) 0.71984(10) 0.0374(5) Uani 1 1 d .
H31A H 0.2042 0.5347 0.7452 0.056 Uiso 1 1 calc R
H31B H 0.2314 0.4101 0.7165 0.056 Uiso 1 1 calc R
H31C H 0.1363 0.4197 0.7352 0.056 Uiso 1 1 calc R
C41 C 0.30799(15) 1.02198(19) 0.63780(9) 0.0292(5) Uani 1 1 d .
C42 C 0.37704(14) 0.9419(2) 0.66549(9) 0.0290(5) Uani 1 1 d .
H42 H 0.4361 0.9458 0.6532 0.035 Uiso 1 1 calc R
C43 C 0.35962(15) 0.8361(2) 0.69615(8) 0.0298(5) Uani 1 1 d .
H43 H 0.4065 0.7703 0.7057 0.036 Uiso 1 1 calc R
C44 C 0.27130(15) 0.8113(2) 0.70234(8) 0.0290(5) Uani 1 1 d .
H44 H 0.2554 0.7283 0.7164 0.035 Uiso 1 1 calc R
C45 C 0.20324(14) 0.8959(2) 0.67878(8) 0.0279(5) Uani 1 1 d .
H45 H 0.1397 0.8679 0.6749 0.033 Uiso 1 1 calc R
C46 C 0.22043(15) 0.9979(2) 0.64609(9) 0.0292(5) Uani 1 1 d .
H46 H 0.1690 1.0404 0.6213 0.035 Uiso 1 1 calc R
C47 C 0.3291(2) 1.1327(2) 0.60471(12) 0.0525(7) Uani 1 1 d .
H47A H 0.2769 1.1531 0.5754 0.079 Uiso 1 1 calc R
H47B H 0.3802 1.1135 0.5870 0.079 Uiso 1 1 calc R
H47C H 0.3438 1.2039 0.6302 0.079 Uiso 1 1 calc R
C51 C 0.2633(2) 0.4189(3) 0.47808(14) 0.0565(8) Uani 1 1 d .
H51A H 0.3016 0.4847 0.4978 0.085 Uiso 1 1 calc R
H51B H 0.2890 0.3376 0.4904 0.085 Uiso 1 1 calc R
H51C H 0.2033 0.4256 0.4870 0.085 Uiso 1 1 calc R
C52 C 0.2573(2) 0.4320(3) 0.41607(13) 0.0542(7) Uani 1 1 d .
H52A H 0.3177 0.4242 0.4069 0.065 Uiso 1 1 calc R
H52B H 0.2191 0.3651 0.3961 0.065 Uiso 1 1 calc R
C53 C 0.2072(2) 0.5672(3) 0.33868(11) 0.0511(7) Uani 1 1 d .
H53A H 0.1720 0.4973 0.3189 0.061 Uiso 1 1 calc R
H53B H 0.2658 0.5695 0.3266 0.061 Uiso 1 1 calc R
C54 C 0.1589(2) 0.6856(3) 0.32344(11) 0.0623(9) Uani 1 1 d .
H54A H 0.1011 0.6831 0.3355 0.093 Uiso 1 1 calc R
H54B H 0.1490 0.6974 0.2824 0.093 Uiso 1 1 calc R
H54C H 0.1947 0.7548 0.3423 0.093 Uiso 1 1 calc R

loop_
_atom_site_aniso_label
_atom_site_aniso_U_11
_atom_site_aniso_U_22
_atom_site_aniso_U_33
_atom_site_aniso_U_23
_atom_site_aniso_U_13
_atom_site_aniso_U_12
Fe1 0.01748(15) 0.01637(16) 0.01679(15) -0.00330(11) 0.00444(11) -0.00251(11)
N1 0.0172(8) 0.0217(8) 0.0163(7) -0.0002(6) 0.0042(6) -0.0026(6)
N2 0.0173(8) 0.0220(8) 0.0156(7) -0.0012(6) 0.0051(6) -0.0009(6)
N3 0.0165(7) 0.0239(9) 0.0175(7) -0.0011(6) 0.0028(6) -0.0008(6)
N4 0.0156(7) 0.0192(8) 0.0209(8) -0.0013(6) 0.0035(6) -0.0010(6)
O1 0.0483(10) 0.0350(9) 0.0409(9) -0.0080(7) 0.0112(8) 0.0026(8)
C1 0.0221(10) 0.0268(11) 0.0226(10) -0.0013(8) 0.0090(8) 0.0004(8)
C2 0.0233(10) 0.0250(10) 0.0176(9) -0.0011(8) 0.0082(7) -0.0009(8)
C3 0.0180(9) 0.0159(9) 0.0181(9) 0.0009(7) 0.0036(7) -0.0040(7)
C4 0.0205(9) 0.0251(10) 0.0159(9) 0.0033(7) 0.0029(7) 0.0003(8)
C5 0.0197(9) 0.0254(11) 0.0217(9) -0.0046(8) -0.0002(8) -0.0009(8)
C6 0.0169(9) 0.0241(10) 0.0265(10) -0.0054(8) 0.0010(8) -0.0024(8)
C7 0.0199(9) 0.0160(9) 0.0191(9) 0.0009(7) 0.0057(7) 0.0014(7)
C8 0.0184(9) 0.0194(10) 0.0178(9) -0.0015(7) 0.0038(7) -0.0002(7)
C9 0.0200(9) 0.0201(10) 0.0259(10) -0.0016(8) 0.0035(8) -0.0033(8)
C10 0.0233(10) 0.0293(12) 0.0331(11) -0.0049(9) -0.0006(9) -0.0043(9)
C11 0.0284(11) 0.0344(12) 0.0254(10) -0.0015(9) -0.0055(8) 0.0028(9)
C12 0.0375(12) 0.0245(11) 0.0221(10) 0.0048(8) 0.0052(9) 0.0060(9)
C13 0.0233(10) 0.0196(10) 0.0225(9) -0.0014(8) 0.0088(8) 0.0002(8)
C14 0.0262(10) 0.0247(11) 0.0312(11) 0.0044(9) 0.0065(8) -0.0069(8)
C15 0.0425(14) 0.0248(12) 0.0512(14) 0.0028(10) 0.0077(11) -0.0111(10)
C16 0.0508(15) 0.0379(14) 0.0545(15) 0.0081(12) 0.0274(13) -0.0069(12)
C17 0.0334(11) 0.0179(10) 0.0330(11) 0.0013(8) 0.0112(9) -0.0037(8)
C18 0.0616(17) 0.0277(13) 0.0574(16) -0.0133(11) 0.0325(13) -0.0135(12)
C19 0.0514(15) 0.0363(14) 0.0486(14) 0.0023(11) 0.0267(12) -0.0093(11)
C20 0.0164(9) 0.0230(10) 0.0235(9) -0.0024(8) 0.0053(7) -0.0039(7)
C21 0.0206(9) 0.0258(11) 0.0248(10) -0.0023(8) 0.0030(8) -0.0041(8)
C22 0.0343(12) 0.0401(13) 0.0282(11) 0.0055(10) 0.0120(9) -0.0037(10)
C23 0.0355(13) 0.0518(15) 0.0353(12) -0.0030(11) 0.0224(10) -0.0012(11)
C24 0.0276(11) 0.0387(13) 0.0443(13) -0.0064(11) 0.0162(10) 0.0037(10)
C25 0.0200(10) 0.0259(11) 0.0330(11) -0.0039(9) 0.0079(8) -0.0005(8)
C26 0.0275(11) 0.0267(12) 0.0488(13) 0.0061(10) 0.0131(10) 0.0072(9)
C27 0.0437(15) 0.0287(13) 0.0744(19) 0.0000(12) 0.0142(13) 0.0089(11)
C28 0.0385(14) 0.0463(15) 0.0503(15) 0.0077(12) 0.0048(11) 0.0129(12)
C29 0.0212(10) 0.0257(11) 0.0293(10) 0.0061(8) 0.0032(8) 0.0001(8)
C30 0.0452(14) 0.0318(13) 0.0489(14) -0.0038(11) -0.0038(11) 0.0068(11)
C31 0.0354(12) 0.0376(13) 0.0372(12) 0.0155(10) 0.0023(10) 0.0002(10)
C41 0.0419(12) 0.0184(10) 0.0296(11) -0.0095(8) 0.0125(9) -0.0066(9)
C42 0.0256(10) 0.0347(12) 0.0280(10) -0.0175(9) 0.0085(8) -0.0097(9)
C43 0.0333(11) 0.0342(12) 0.0196(10) -0.0103(9) -0.0002(8) 0.0038(9)
C44 0.0424(13) 0.0277(11) 0.0183(9) -0.0053(8) 0.0091(9) -0.0066(9)
C45 0.0272(11) 0.0330(12) 0.0252(10) -0.0128(9) 0.0097(8) -0.0062(9)
C46 0.0317(11) 0.0265(11) 0.0293(11) -0.0109(9) 0.0057(9) 0.0033(9)
C47 0.083(2) 0.0226(13) 0.0591(17) -0.0075(12) 0.0311(16) -0.0153(13)
C51 0.0606(18) 0.0316(15) 0.078(2) 0.0084(14) 0.0139(15) 0.0012(13)
C52 0.0545(17) 0.0344(15) 0.073(2) -0.0111(13) 0.0113(14) 0.0019(12)
C53 0.0537(16) 0.0622(19) 0.0389(14) -0.0174(13) 0.0129(12) -0.0024(14)
C54 0.067(2) 0.093(3) 0.0307(13) 0.0059(14) 0.0184(13) 0.0228(18)

loop_
_atom_type_symbol
_atom_type_description
_atom_type_scat_dispersion_real
_atom_type_scat_dispersion_imag
_atom_type_scat_source
C C 0.0181 0.0091 'International Tables Vol C Tables 4.2.6.8 and 6.1.1.4'
H H 0.0000 0.0000 'International Tables Vol C Tables 4.2.6.8 and 6.1.1.4'
N N 0.0311 0.0180 'International Tables Vol C Tables 4.2.6.8 and 6.1.1.4'
Fe Fe -1.1336 3.1974 'International Tables Vol C Tables 4.2.6.8 and 6.1.1.4'
O O 0.0492 0.0322 'International Tables Vol C Tables 4.2.6.8 and 6.1.1.4'

loop_
_geom_angle_atom_site_label_1
_geom_angle_atom_site_label_2
_geom_angle_atom_site_label_3
_geom_angle
C3 Fe1 C7 89.36(8)
C3 Fe1 C42 93.28(8)
C7 Fe1 C42 173.61(9)
C3 Fe1 C41 109.07(8)
C7 Fe1 C41 133.95(8)
C42 Fe1 C41 39.66(9)
C3 Fe1 C43 103.03(8)
C7 Fe1 C43 145.42(9)
C42 Fe1 C43 39.20(9)
C41 Fe1 C43 72.45(9)
C3 Fe1 C46 144.23(8)
C7 Fe1 C46 104.60(8)
C42 Fe1 C46 70.02(8)
C41 Fe1 C46 39.11(9)
C43 Fe1 C46 84.06(8)
C3 Fe1 C44 134.13(8)
C7 Fe1 C44 111.57(8)
C42 Fe1 C44 70.47(8)
C41 Fe1 C44 85.70(8)
C43 Fe1 C44 38.90(9)
C46 Fe1 C44 71.20(9)
C3 Fe1 C45 172.56(8)
C7 Fe1 C45 96.11(8)
C42 Fe1 C45 81.81(8)
C41 Fe1 C45 70.54(8)
C43 Fe1 C45 69.65(8)
C46 Fe1 C45 38.64(9)
C44 Fe1 C45 38.82(9)
C1 N1 C3 112.13(15)
C1 N1 C8 118.63(16)
C3 N1 C8 129.03(15)
C2 N2 C3 114.23(15)
C2 N2 C4 125.74(15)
C3 N2 C4 119.87(15)
C5 N3 C7 114.15(16)
C5 N3 C4 125.58(16)
C7 N3 C4 119.72(15)
C6 N4 C7 111.78(15)
C6 N4 C20 118.50(16)
C7 N4 C20 129.22(15)
C52 O1 C53 114.0(2)
C2 C1 N1 107.41(17)
C2 C1 H1 126.3
N1 C1 H1 126.3
C1 C2 N2 106.29(16)
C1 C2 H2 126.9
N2 C2 H2 126.9
N2 C3 N1 99.90(15)
N2 C3 Fe1 123.92(13)
N1 C3 Fe1 136.15(13)
N2 C4 N3 108.95(15)
N2 C4 H4A 109.9
N3 C4 H4A 109.9
N2 C4 H4B 109.9
N3 C4 H4B 109.9
H4A C4 H4B 108.3
C6 C5 N3 106.17(17)
C6 C5 H5 126.9
N3 C5 H5 126.9
C5 C6 N4 107.72(17)
C5 C6 H6 126.1
N4 C6 H6 126.1
N3 C7 N4 100.16(15)
N3 C7 Fe1 123.68(13)
N4 C7 Fe1 136.10(13)
C13 C8 C9 122.11(17)
C13 C8 N1 119.01(16)
C9 C8 N1 118.53(17)
C10 C9 C8 117.57(18)
C10 C9 C14 120.46(18)
C8 C9 C14 121.97(17)
C11 C10 C9 121.13(19)
C11 C10 H10 119.4
C9 C10 H10 119.4
C10 C11 C12 120.29(19)
C10 C11 H11 119.9
C12 C11 H11 119.9
C11 C12 C13 120.75(19)
C11 C12 H12 119.6
C13 C12 H12 119.6
C8 C13 C12 118.13(18)
C8 C13 C17 121.18(17)
C12 C13 C17 120.59(18)
C9 C14 C16 111.49(19)
C9 C14 C15 112.71(17)
C16 C14 C15 109.92(19)
C9 C14 H14 107.5
C16 C14 H14 107.5
C15 C14 H14 107.5
C14 C15 H15A 109.5
C14 C15 H15B 109.5
H15A C15 H15B 109.5
C14 C15 H15C 109.5
H15A C15 H15C 109.5
H15B C15 H15C 109.5
C14 C16 H16A 109.5
C14 C16 H16B 109.5
H16A C16 H16B 109.5
C14 C16 H16C 109.5
H16A C16 H16C 109.5
H16B C16 H16C 109.5
C13 C17 C18 109.40(18)
C13 C17 C19 112.94(18)
C18 C17 C19 110.64(19)
C13 C17 H17 107.9
C18 C17 H17 107.9
C19 C17 H17 107.9
C17 C18 H18A 109.5
C17 C18 H18B 109.5
H18A C18 H18B 109.5
C17 C18 H18C 109.5
H18A C18 H18C 109.5
H18B C18 H18C 109.5
C17 C19 H19A 109.5
C17 C19 H19B 109.5
H19A C19 H19B 109.5
C17 C19 H19C 109.5
H19A C19 H19C 109.5
H19B C19 H19C 109.5
C21 C20 C25 122.47(18)
C21 C20 N4 119.56(17)
C25 C20 N4 117.80(17)
C22 C21 C20 117.71(19)
C22 C21 C29 121.50(19)
C20 C21 C29 120.80(18)
C23 C22 C21 120.8(2)
C23 C22 H22 119.6
C21 C22 H22 119.6
C24 C23 C22 120.5(2)
C24 C23 H23 119.7
C22 C23 H23 119.7
C23 C24 C25 121.0(2)
C23 C24 H24 119.5
C25 C24 H24 119.5
C24 C25 C20 117.4(2)
C24 C25 C26 121.1(2)
C20 C25 C26 121.42(19)
C25 C26 C27 112.0(2)
C25 C26 C28 112.01(19)
C27 C26 C28 110.0(2)
C25 C26 H26 107.5
C27 C26 H26 107.5
C28 C26 H26 107.5
C26 C27 H27A 109.5
C26 C27 H27B 109.5
H27A C27 H27B 109.5
C26 C27 H27C 109.5
H27A C27 H27C 109.5
H27B C27 H27C 109.5
C26 C28 H28A 109.5
C26 C28 H28B 109.5
H28A C28 H28B 109.5
C26 C28 H28C 109.5
H28A C28 H28C 109.5
H28B C28 H28C 109.5
C21 C29 C31 112.96(18)
C21 C29 C30 111.79(17)
C31 C29 C30 109.12(19)
C21 C29 H29 107.6
C31 C29 H29 107.6
C30 C29 H29 107.6
C29 C30 H30A 109.5
C29 C30 H30B 109.5
H30A C30 H30B 109.5
C29 C30 H30C 109.5
H30A C30 H30C 109.5
H30B C30 H30C 109.5
C29 C31 H31A 109.5
C29 C31 H31B 109.5
H31A C31 H31B 109.5
C29 C31 H31C 109.5
H31A C31 H31C 109.5
H31B C31 H31C 109.5
C46 C41 C42 117.1(2)
C46 C41 C47 121.7(2)
C42 C41 C47 121.0(2)
C46 C41 Fe1 71.15(12)
C42 C41 Fe1 70.16(12)
C47 C41 Fe1 133.12(16)
C43 C42 C41 122.6(2)
C43 C42 Fe1 70.83(12)
C41 C42 Fe1 70.18(12)
C43 C42 H42 117.4
C41 C42 H42 117.4
Fe1 C42 H42 117.4
C44 C43 C42 119.3(2)
C44 C43 Fe1 70.97(12)
C42 C43 Fe1 69.97(12)
C44 C43 H43 119.6
C42 C43 H43 119.6
Fe1 C43 H43 119.6
C43 C44 C45 118.4(2)
C43 C44 Fe1 70.14(12)
C45 C44 Fe1 71.25(12)
C43 C44 H44 120.3
C45 C44 H44 120.3
Fe1 C44 H44 120.3
C46 C45 C44 121.8(2)
C46 C45 Fe1 69.89(12)
C44 C45 Fe1 69.93(12)
C46 C45 H45 117.7
C44 C45 H45 117.7
Fe1 C45 H45 117.7
C45 C46 C41 120.4(2)
C45 C46 Fe1 71.48(12)
C41 C46 Fe1 69.74(12)
C45 C46 H46 118.9
C41 C46 H46 118.9
Fe1 C46 H46 118.9
C41 C47 H47A 109.5
C41 C47 H47B 109.5
H47A C47 H47B 109.5
C41 C47 H47C 109.5
H47A C47 H47C 109.5
H47B C47 H47C 109.5
C52 C51 H51A 109.5
C52 C51 H51B 109.5
H51A C51 H51B 109.5
C52 C51 H51C 109.5
H51A C51 H51C 109.5
H51B C51 H51C 109.5
O1 C52 C51 109.8(2)
O1 C52 H52A 109.7
C51 C52 H52A 109.7
O1 C52 H52B 109.7
C51 C52 H52B 109.7
H52A C52 H52B 108.2
O1 C53 C54 109.8(2)
O1 C53 H53A 109.7
C54 C53 H53A 109.7
O1 C53 H53B 109.7
C54 C53 H53B 109.7
H53A C53 H53B 108.2
C53 C54 H54A 109.5
C53 C54 H54B 109.5
H54A C54 H54B 109.5
C53 C54 H54C 109.5
H54A C54 H54C 109.5
H54B C54 H54C 109.5

loop_
_geom_bond_atom_site_label_1
_geom_bond_atom_site_label_2
_geom_bond_distance
Fe1 C3 1.9190(19)
Fe1 C7 1.9212(19)
Fe1 C42 2.096(2)
Fe1 C41 2.096(2)
Fe1 C43 2.107(2)
Fe1 C46 2.114(2)
Fe1 C44 2.118(2)
Fe1 C45 2.135(2)
N1 C1 1.395(2)
N1 C3 1.403(2)
N1 C8 1.439(2)
N2 C2 1.378(2)
N2 C3 1.388(2)
N2 C4 1.435(2)
N3 C5 1.379(2)
N3 C7 1.389(2)
N3 C4 1.436(2)
N4 C6 1.395(2)
N4 C7 1.405(2)
N4 C20 1.434(2)
O1 C52 1.407(3)
O1 C53 1.421(3)
C1 C2 1.333(3)
C1 H1 0.9500
C2 H2 0.9500
C4 H4A 0.9900
C4 H4B 0.9900
C5 C6 1.334(3)
C5 H5 0.9500
C6 H6 0.9500
C8 C13 1.395(3)
C8 C9 1.407(3)
C9 C10 1.395(3)
C9 C14 1.521(3)
C10 C11 1.381(3)
C10 H10 0.9500
C11 C12 1.385(3)
C11 H11 0.9500
C12 C13 1.395(3)
C12 H12 0.9500
C13 C17 1.520(3)
C14 C16 1.531(3)
C14 C15 1.531(3)
C14 H14 1.0000
C15 H15A 0.9800
C15 H15B 0.9800
C15 H15C 0.9800
C16 H16A 0.9800
C16 H16B 0.9800
C16 H16C 0.9800
C17 C18 1.525(3)
C17 C19 1.526(3)
C17 H17 1.0000
C18 H18A 0.9800
C18 H18B 0.9800
C18 H18C 0.9800
C19 H19A 0.9800
C19 H19B 0.9800
C19 H19C 0.9800
C20 C21 1.394(3)
C20 C25 1.406(3)
C21 C22 1.393(3)
C21 C29 1.523(3)
C22 C23 1.386(3)
C22 H22 0.9500
C23 C24 1.375(4)
C23 H23 0.9500
C24 C25 1.394(3)
C24 H24 0.9500
C25 C26 1.523(3)
C26 C27 1.532(3)
C26 C28 1.534(3)
C26 H26 1.0000
C27 H27A 0.9800
C27 H27B 0.9800
C27 H27C 0.9800
C28 H28A 0.9800
C28 H28B 0.9800
C28 H28C 0.9800
C29 C31 1.527(3)
C29 C30 1.530(3)
C29 H29 1.0000
C30 H30A 0.9800
C30 H30B 0.9800
C30 H30C 0.9800
C31 H31A 0.9800
C31 H31B 0.9800
C31 H31C 0.9800
C41 C46 1.409(3)
C41 C42 1.422(3)
C41 C47 1.503(3)
C42 C43 1.410(3)
C42 H42 1.0000
C43 C44 1.407(3)
C43 H43 1.0000
C44 C45 1.413(3)
C44 H44 1.0000
C45 C46 1.406(3)
C45 H45 1.0000
C46 H46 1.0000
C47 H47A 0.9800
C47 H47B 0.9800
C47 H47C 0.9800
C51 C52 1.488(4)
C51 H51A 0.9800
C51 H51B 0.9800
C51 H51C 0.9800
C52 H52A 0.9900
C52 H52B 0.9900
C53 C54 1.482(4)
C53 H53A 0.9900
C53 H53B 0.9900
C54 H54A 0.9800
C54 H54B 0.9800
C54 H54C 0.9800
